data_7221716
loop_
_publ_author_name
'Loukopoulos, Edward'
'Berkoff, Benjamin'
'Griffiths, Kieran'
'Keeble, Victoria'
'Dokorou, Vassiliki N.'
'Tsipis, Athanassios C.'
'Escuer, Albert'
'Kostakis, George E.'

_publ_section_title
;
 Cobalt(ii/iii), nickel(ii) and copper(ii) coordination clusters employing
 a monoanionic Schiff base ligand: synthetic, topological and
 computational mechanistic aspects
;
_journal_issue 35
_journal_name_full CrystEngComm
_journal_page_first 6753
_journal_paper_doi 10.1039/C5CE01294E
_journal_volume 17
_journal_year 2015
_chemical_formula_moiety 'C38 H36 N6 Ni O6, 5(C2 H3 N)'
_chemical_formula_sum 'C48 H51 N11 Ni O6'
_chemical_formula_weight 936.70
_chemical_name_systematic
;
 ?
;
_space_group_crystal_system triclinic
_space_group_IT_number 2
_space_group_name_Hall '-P 1'
_space_group_name_H-M_alt 'P -1'
_symmetry_space_group_name_Hall '-P 1'
_symmetry_space_group_name_H-M 'P -1'
_atom_sites_solution_hydrogens geom
_audit_creation_date 2014-05-30
_audit_creation_method
;
Olex2 1.2
(compiled 2014.03.20 svn.r2914 for OlexSys, GUI svn.r4816)
;
_audit_update_record
;
2015-07-24 deposited with the CCDC.
2015-08-03 downloaded from the CCDC.
;
_cell_angle_alpha 88.824(4)
_cell_angle_beta 88.632(3)
_cell_angle_gamma 89.748(4)
_cell_formula_units_Z 2
_cell_length_a 12.5820(5)
_cell_length_b 13.4972(7)
_cell_length_c 13.9527(5)
_cell_measurement_reflns_used 5908
_cell_measurement_temperature 173
_cell_measurement_theta_max 28.5310
_cell_measurement_theta_min 3.2960
_cell_volume 2368.28(18)
_computing_molecular_graphics 'Olex2 (Dolomanov et al., 2009)'
_computing_publication_material 'Olex2 (Dolomanov et al., 2009)'
_computing_structure_refinement 'ShelXL (Sheldrick, 2008)'
_diffrn_ambient_temperature 173.0
_diffrn_measured_fraction_theta_full 0.999
_diffrn_measured_fraction_theta_max 0.843
_diffrn_measurement_device 'four-circle diffractometer'
_diffrn_measurement_device_type 'Xcalibur, Eos, Gemini ultra'
_diffrn_radiation_type MoK\a
_diffrn_radiation_wavelength 0.71073
_diffrn_reflns_av_R_equivalents 0.0283
_diffrn_reflns_av_unetI/netI 0.0424
_diffrn_reflns_laue_measured_fraction_full 0.999
_diffrn_reflns_laue_measured_fraction_max 0.843
_diffrn_reflns_limit_h_max 16
_diffrn_reflns_limit_h_min -16
_diffrn_reflns_limit_k_max 18
_diffrn_reflns_limit_k_min -17
_diffrn_reflns_limit_l_max 18
_diffrn_reflns_limit_l_min -18
_diffrn_reflns_number 21257
_diffrn_reflns_point_group_measured_fraction_full 0.999
_diffrn_reflns_point_group_measured_fraction_max 0.843
_diffrn_reflns_theta_full 26.000
_diffrn_reflns_theta_max 29.236
_diffrn_reflns_theta_min 2.610
_exptl_absorpt_coefficient_mu 0.470
_exptl_absorpt_correction_T_max 1.00000
_exptl_absorpt_correction_T_min 0.57038
_exptl_absorpt_correction_type multi-scan
_exptl_absorpt_process_details
;
CrysAlisPro, Agilent Technologies,
Version 1.171.37.33 (release 27-03-2014 CrysAlis171 .NET)
(compiled Mar 27 2014,17:12:48)
Empirical absorption correction using spherical harmonics,
 implemented in SCALE3 ABSPACK scaling algorithm.
;
_exptl_crystal_colour yellow
_exptl_crystal_colour_primary yellow
_exptl_crystal_density_diffrn 1.314
_exptl_crystal_description needle
_exptl_crystal_F_000 984
_exptl_crystal_size_max 0.34
_exptl_crystal_size_mid 0.14
_exptl_crystal_size_min 0.08
_refine_diff_density_max 0.444
_refine_diff_density_min -0.322
_refine_diff_density_rms 0.053
_refine_ls_extinction_method none
_refine_ls_goodness_of_fit_ref 1.031
_refine_ls_hydrogen_treatment constr
_refine_ls_matrix_type full
_refine_ls_number_parameters 606
_refine_ls_number_reflns 10852
_refine_ls_number_restraints 0
_refine_ls_restrained_S_all 1.031
_refine_ls_R_factor_all 0.0567
_refine_ls_R_factor_gt 0.0426
_refine_ls_shift/su_max 0.006
_refine_ls_shift/su_mean 0.000
_refine_ls_structure_factor_coef Fsqd
_refine_ls_weighting_details 'w=1/[\s^2^(Fo^2^)+(0.0459P)^2^+0.8686P] where P=(Fo^2^+2Fc^2^)/3'
_refine_ls_weighting_scheme calc
_refine_ls_wR_factor_gt 0.1003
_refine_ls_wR_factor_ref 0.1090
_reflns_Friedel_coverage 0.000
_reflns_number_gt 8851
_reflns_number_total 10852
_reflns_threshold_expression 'I > 2\s(I)'
_cod_data_source_file c5ce01294e2.cif
_cod_data_source_block el178c_2nd
_cod_depositor_comments 'Adding full bibliography for 7221715--7221724.cif.'
_cod_original_cell_volume 2368.29(18)
_cod_database_code 7221716
_shelxl_version_number 2014-1
_shelx_space_group_comment
;
The symmetry employed for this shelxl refinement is uniquely defined
by the following loop, which should always be used as a source of
symmetry information in preference to the above space-group names.
They are only intended as comments.
;
_olex2_refinement_description
;
1. Fixed Uiso
 At 1.2 times of:
  All C(H) groups
 At 1.5 times of:
  All C(H,H,H) groups
2.a Aromatic/amide H refined with riding coordinates:
 C3(H3), C4(H4), C5(H5), C8(H8), C13(H13), C14(H14), C15(H15), C16(H16),
 C17(H17), C22(H22), C23(H23), C24(H24), C27(H27), C32(H32), C33(H33), C34(H34),
  C35(H35), C36(H36)
2.b Idealised Me refined as rotating group:
 C1(H1A,H1B,H1C), C18(H18A,H18B,H18C), C19(H19A,H19B,H19C), C20(H20A,H20B,
 H20C), C37(H37A,H37B,H37C), C38(H38A,H38B,H38C), C44(H44A,H44B,H44C), C46(H46A,
 H46B,H46C), C40(H40A,H40B,H40C), C42(H42A,H42B,H42C), C48(H48A,H48B,H48C)
;

loop_
_space_group_symop_operation_xyz
'x, y, z'
'-x, -y, -z'

loop_
_atom_site_label
_atom_site_type_symbol
_atom_site_fract_x
_atom_site_fract_y
_atom_site_fract_z
_atom_site_U_iso_or_equiv
_atom_site_adp_type
_atom_site_occupancy
_atom_site_site_symmetry_order
_atom_site_calc_flag
_atom_site_refinement_flags_posn
Ni1 Ni 0.07026(2) 0.01919(2) 0.74829(2) 0.02401(7) Uani 1 1 d .
O1 O 0.37395(11) -0.14872(11) 0.83076(11) 0.0424(4) Uani 1 1 d .
O2 O 0.19358(10) -0.05710(9) 0.80213(9) 0.0307(3) Uani 1 1 d .
O3 O -0.07575(10) 0.10101(9) 0.70934(9) 0.0287(3) Uani 1 1 d .
O4 O 0.28684(12) 0.27939(11) 0.65567(12) 0.0470(4) Uani 1 1 d .
O5 O 0.15954(11) 0.12957(10) 0.69113(9) 0.0333(3) Uani 1 1 d .
O6 O -0.03785(10) -0.10274(9) 0.79135(9) 0.0283(3) Uani 1 1 d .
N1 N 0.04305(12) 0.08526(10) 0.87626(10) 0.0245(3) Uani 1 1 d .
N2 N -0.16363(12) 0.27221(11) 0.87622(11) 0.0292(3) Uani 1 1 d .
N3 N -0.17350(12) 0.22335(11) 0.78878(11) 0.0289(3) Uani 1 1 d .
N4 N 0.07614(12) -0.05271(11) 0.62160(10) 0.0263(3) Uani 1 1 d .
N5 N -0.04545(14) -0.29486(12) 0.63093(11) 0.0341(4) Uani 1 1 d .
N6 N -0.07972(13) -0.25020(11) 0.71641(11) 0.0308(3) Uani 1 1 d .
C1 C 0.47437(19) -0.1955(2) 0.8444(2) 0.0574(7) Uani 1 1 d .
H1A H 0.4967 -0.2289 0.7855 0.086 Uiso 1 1 calc GR
H1B H 0.4683 -0.2442 0.8972 0.086 Uiso 1 1 calc GR
H1C H 0.5272 -0.1455 0.8597 0.086 Uiso 1 1 calc GR
C2 C 0.33307(15) -0.09618(14) 0.90602(15) 0.0331(4) Uani 1 1 d .
C3 C 0.38091(17) -0.08765(15) 0.99284(16) 0.0391(5) Uani 1 1 d .
H3 H 0.4483 -0.1178 1.0023 0.047 Uiso 1 1 calc R
C4 C 0.33233(17) -0.03528(16) 1.06791(16) 0.0412(5) Uani 1 1 d .
H4 H 0.3653 -0.0317 1.1283 0.049 Uiso 1 1 calc R
C5 C 0.23744(17) 0.01022(15) 1.05302(14) 0.0352(4) Uani 1 1 d .
H5 H 0.2036 0.0446 1.1042 0.042 Uiso 1 1 calc R
C6 C 0.18756(15) 0.00767(13) 0.96281(13) 0.0283(4) Uani 1 1 d .
C7 C 0.23349(14) -0.04752(13) 0.88599(13) 0.0276(4) Uani 1 1 d .
C8 C 0.09386(14) 0.06820(13) 0.95451(13) 0.0271(4) Uani 1 1 d .
H8 H 0.0670 0.0982 1.0112 0.033 Uiso 1 1 calc R
C9 C -0.04356(14) 0.14978(13) 0.87127(12) 0.0242(4) Uani 1 1 d .
C10 C -0.09713(14) 0.15136(13) 0.78162(12) 0.0252(4) Uani 1 1 d .
C11 C -0.08787(14) 0.22122(13) 0.92746(13) 0.0272(4) Uani 1 1 d .
C12 C -0.23417(14) 0.26633(14) 0.71346(13) 0.0290(4) Uani 1 1 d .
C13 C -0.30613(17) 0.20740(17) 0.66894(16) 0.0416(5) Uani 1 1 d .
H13 H -0.3158 0.1402 0.6886 0.050 Uiso 1 1 calc R
C14 C -0.36428(19) 0.2483(2) 0.59461(18) 0.0544(7) Uani 1 1 d .
H14 H -0.4137 0.2083 0.5627 0.065 Uiso 1 1 calc R
C15 C -0.35154(19) 0.3458(2) 0.56648(17) 0.0515(6) Uani 1 1 d .
H15 H -0.3919 0.3729 0.5156 0.062 Uiso 1 1 calc R
C16 C -0.28028(19) 0.40360(18) 0.61225(17) 0.0491(6) Uani 1 1 d .
H16 H -0.2715 0.4710 0.5929 0.059 Uiso 1 1 calc R
C17 C -0.22091(17) 0.36467(16) 0.68649(15) 0.0385(5) Uani 1 1 d .
H17 H -0.1718 0.4050 0.7184 0.046 Uiso 1 1 calc R
C18 C -0.26352(16) 0.30852(15) 0.91979(14) 0.0353(4) Uani 1 1 d .
H18A H -0.2967 0.3565 0.8760 0.053 Uiso 1 1 calc GR
H18B H -0.2486 0.3406 0.9804 0.053 Uiso 1 1 calc GR
H18C H -0.3118 0.2527 0.9321 0.053 Uiso 1 1 calc GR
C19 C -0.06288(17) 0.25168(15) 1.02650(14) 0.0355(4) Uani 1 1 d .
H19A H -0.0960 0.3161 1.0393 0.053 Uiso 1 1 calc GR
H19B H 0.0143 0.2569 1.0325 0.053 Uiso 1 1 calc GR
H19C H -0.0906 0.2021 1.0728 0.053 Uiso 1 1 calc GR
C20 C 0.3499(2) 0.36480(19) 0.6367(2) 0.0615(7) Uani 1 1 d .
H20A H 0.3224 0.4012 0.5810 0.092 Uiso 1 1 calc GR
H20B H 0.4236 0.3447 0.6232 0.092 Uiso 1 1 calc GR
H20C H 0.3473 0.4075 0.6926 0.092 Uiso 1 1 calc GR
C21 C 0.27373(16) 0.21471(16) 0.58208(16) 0.0391(5) Uani 1 1 d .
C22 C 0.32391(18) 0.22433(18) 0.49370(18) 0.0482(6) Uani 1 1 d .
H22 H 0.3729 0.2767 0.4816 0.058 Uiso 1 1 calc R
C23 C 0.30300(19) 0.15712(19) 0.42151(17) 0.0518(6) Uani 1 1 d .
H23 H 0.3370 0.1646 0.3603 0.062 Uiso 1 1 calc R
C24 C 0.23412(18) 0.08103(18) 0.43883(15) 0.0433(5) Uani 1 1 d .
H24 H 0.2195 0.0366 0.3889 0.052 Uiso 1 1 calc R
C25 C 0.18349(15) 0.06685(15) 0.53052(14) 0.0323(4) Uani 1 1 d .
C26 C 0.20188(15) 0.13454(14) 0.60554(14) 0.0313(4) Uani 1 1 d .
C27 C 0.11986(15) -0.02089(14) 0.54189(13) 0.0309(4) Uani 1 1 d .
H27 H 0.1089 -0.0587 0.4863 0.037 Uiso 1 1 calc R
C28 C 0.02030(14) -0.14177(13) 0.63055(12) 0.0260(4) Uani 1 1 d .
C29 C 0.01030(16) -0.22576(14) 0.57757(13) 0.0311(4) Uani 1 1 d .
C30 C -0.03479(14) -0.15811(13) 0.72048(12) 0.0257(4) Uani 1 1 d .
C31 C -0.12404(16) -0.30666(14) 0.79447(13) 0.0326(4) Uani 1 1 d .
C32 C -0.0821(2) -0.39816(16) 0.81938(15) 0.0428(5) Uani 1 1 d .
H32 H -0.0242 -0.4255 0.7837 0.051 Uiso 1 1 calc R
C33 C -0.1268(2) -0.44935(18) 0.89787(18) 0.0581(7) Uani 1 1 d .
H33 H -0.1000 -0.5130 0.9153 0.070 Uiso 1 1 calc R
C34 C -0.2095(3) -0.4086(2) 0.95055(17) 0.0648(8) Uani 1 1 d .
H34 H -0.2388 -0.4436 1.0047 0.078 Uiso 1 1 calc R
C35 C -0.2492(2) -0.3174(2) 0.92456(18) 0.0607(7) Uani 1 1 d .
H35 H -0.3058 -0.2893 0.9613 0.073 Uiso 1 1 calc R
C36 C -0.20805(18) -0.26600(17) 0.84583(16) 0.0434(5) Uani 1 1 d .
H36 H -0.2370 -0.2036 0.8272 0.052 Uiso 1 1 calc R
C37 C -0.11414(18) -0.37030(15) 0.59114(15) 0.0408(5) Uani 1 1 d .
H37A H -0.1149 -0.4292 0.6334 0.061 Uiso 1 1 calc GR
H37B H -0.0869 -0.3882 0.5274 0.061 Uiso 1 1 calc GR
H37C H -0.1865 -0.3439 0.5860 0.061 Uiso 1 1 calc GR
C38 C 0.05211(19) -0.25020(17) 0.48013(15) 0.0434(5) Uani 1 1 d .
H38A H 0.0481 -0.3219 0.4713 0.065 Uiso 1 1 calc GR
H38B H 0.1263 -0.2288 0.4733 0.065 Uiso 1 1 calc GR
H38C H 0.0095 -0.2160 0.4317 0.065 Uiso 1 1 calc GR
N9 N 0.5435(3) 0.6844(2) 0.1062(2) 0.0956(9) Uani 1 1 d .
C43 C 0.5772(2) 0.7548(2) 0.1336(2) 0.0575(7) Uani 1 1 d .
C44 C 0.6200(3) 0.8454(2) 0.1638(3) 0.0907(12) Uani 1 1 d .
H44A H 0.6304 0.8902 0.1082 0.136 Uiso 1 1 calc GR
H44B H 0.6885 0.8330 0.1939 0.136 Uiso 1 1 calc GR
H44C H 0.5708 0.8759 0.2101 0.136 Uiso 1 1 calc GR
N10 N 0.4980(2) 0.3867(2) 0.3580(2) 0.0858(8) Uani 1 1 d .
C45 C 0.4768(2) 0.4252(2) 0.2894(2) 0.0575(7) Uani 1 1 d .
C46 C 0.4517(3) 0.4731(2) 0.1994(2) 0.0823(10) Uani 1 1 d .
H46A H 0.5055 0.4556 0.1506 0.124 Uiso 1 1 calc GR
H46B H 0.4508 0.5451 0.2071 0.124 Uiso 1 1 calc GR
H46C H 0.3816 0.4512 0.1792 0.124 Uiso 1 1 calc GR
N7 N 0.0833(3) 0.4632(3) 0.6461(3) 0.1087(14) Uani 1 1 d .
C39 C 0.0969(2) 0.4117(3) 0.7101(3) 0.0698(9) Uani 1 1 d .
C40 C 0.1158(3) 0.3477(2) 0.7928(3) 0.0982(14) Uani 1 1 d .
H40A H 0.1258 0.2794 0.7719 0.147 Uiso 1 1 calc GR
H40B H 0.0545 0.3509 0.8374 0.147 Uiso 1 1 calc GR
H40C H 0.1796 0.3697 0.8250 0.147 Uiso 1 1 calc GR
N8 N 0.5374(3) 1.0183(3) 0.6921(4) 0.1515(18) Uani 1 1 d .
C41 C 0.4702(3) 0.9786(2) 0.6565(3) 0.0820(10) Uani 1 1 d .
C42 C 0.3848(2) 0.9237(3) 0.6159(2) 0.0730(9) Uani 1 1 d .
H42A H 0.3673 0.9529 0.5534 0.110 Uiso 1 1 calc GR
H42B H 0.3221 0.9262 0.6589 0.110 Uiso 1 1 calc GR
H42C H 0.4069 0.8546 0.6080 0.110 Uiso 1 1 calc GR
N11 N 0.7375(2) 0.42663(19) 0.14985(18) 0.0775(8) Uani 1 1 d .
C47 C 0.7524(2) 0.37315(19) 0.21122(18) 0.0490(6) Uani 1 1 d .
C48 C 0.7716(2) 0.3040(2) 0.2891(2) 0.0631(7) Uani 1 1 d .
H48A H 0.7811 0.2373 0.2637 0.095 Uiso 1 1 calc GR
H48B H 0.7109 0.3044 0.3343 0.095 Uiso 1 1 calc GR
H48C H 0.8360 0.3233 0.3221 0.095 Uiso 1 1 calc GR

loop_
_atom_site_aniso_label
_atom_site_aniso_U_11
_atom_site_aniso_U_22
_atom_site_aniso_U_33
_atom_site_aniso_U_23
_atom_site_aniso_U_13
_atom_site_aniso_U_12
Ni1 0.02807(12) 0.02377(12) 0.02015(12) -0.00068(9) 0.00026(9) 0.00148(9)
O1 0.0375(8) 0.0438(8) 0.0462(9) -0.0075(7) -0.0052(7) 0.0149(7)
O2 0.0334(7) 0.0313(7) 0.0277(7) -0.0033(6) -0.0041(5) 0.0067(6)
O3 0.0360(7) 0.0277(6) 0.0226(6) -0.0031(5) -0.0013(5) 0.0043(5)
O4 0.0427(9) 0.0365(8) 0.0614(10) 0.0047(8) 0.0057(7) -0.0111(7)
O5 0.0370(7) 0.0307(7) 0.0317(7) 0.0016(6) 0.0059(6) -0.0026(6)
O6 0.0387(7) 0.0255(6) 0.0206(6) -0.0044(5) 0.0020(5) 0.0002(5)
N1 0.0280(7) 0.0219(7) 0.0235(7) -0.0004(6) -0.0001(6) 0.0007(6)
N2 0.0339(8) 0.0291(8) 0.0246(8) -0.0053(6) -0.0012(6) 0.0057(7)
N3 0.0349(8) 0.0287(8) 0.0234(8) -0.0042(6) -0.0040(6) 0.0069(7)
N4 0.0296(8) 0.0272(8) 0.0220(7) 0.0001(6) -0.0001(6) 0.0044(6)
N5 0.0480(10) 0.0306(8) 0.0240(8) -0.0091(7) -0.0003(7) -0.0033(7)
N6 0.0422(9) 0.0272(8) 0.0230(8) -0.0050(6) 0.0023(7) -0.0030(7)
C1 0.0447(13) 0.0592(16) 0.0684(17) -0.0086(13) -0.0043(12) 0.0233(12)
C2 0.0327(10) 0.0262(9) 0.0404(11) 0.0009(8) -0.0037(8) 0.0010(8)
C3 0.0346(11) 0.0354(11) 0.0479(12) 0.0010(10) -0.0138(9) 0.0037(9)
C4 0.0457(12) 0.0407(12) 0.0379(11) -0.0011(10) -0.0178(10) 0.0029(10)
C5 0.0421(11) 0.0340(10) 0.0299(10) -0.0013(8) -0.0074(8) -0.0009(9)
C6 0.0316(9) 0.0272(9) 0.0263(9) 0.0015(7) -0.0032(7) -0.0009(7)
C7 0.0299(9) 0.0232(9) 0.0298(10) 0.0015(7) -0.0026(7) -0.0019(7)
C8 0.0331(9) 0.0255(9) 0.0229(9) -0.0020(7) -0.0001(7) -0.0005(7)
C9 0.0274(9) 0.0231(8) 0.0220(8) 0.0000(7) 0.0002(7) -0.0007(7)
C10 0.0273(9) 0.0242(8) 0.0239(9) 0.0002(7) 0.0011(7) -0.0008(7)
C11 0.0299(9) 0.0252(9) 0.0265(9) -0.0001(7) -0.0001(7) -0.0016(7)
C12 0.0280(9) 0.0334(10) 0.0255(9) -0.0023(8) -0.0005(7) 0.0062(8)
C13 0.0382(11) 0.0431(12) 0.0441(12) -0.0035(10) -0.0077(9) 0.0011(9)
C14 0.0433(13) 0.0689(17) 0.0523(15) -0.0146(13) -0.0208(11) 0.0031(12)
C15 0.0461(13) 0.0697(17) 0.0387(12) 0.0055(12) -0.0114(10) 0.0162(12)
C16 0.0537(14) 0.0465(13) 0.0467(13) 0.0127(11) -0.0071(11) 0.0085(11)
C17 0.0386(11) 0.0371(11) 0.0401(12) 0.0006(9) -0.0080(9) 0.0014(9)
C18 0.0352(10) 0.0373(11) 0.0333(10) -0.0066(9) 0.0044(8) 0.0082(8)
C19 0.0446(11) 0.0346(10) 0.0277(10) -0.0073(8) -0.0053(8) 0.0056(9)
C20 0.0486(14) 0.0483(14) 0.087(2) 0.0090(14) 0.0059(13) -0.0167(12)
C21 0.0311(10) 0.0378(11) 0.0477(13) 0.0112(10) 0.0013(9) 0.0035(9)
C22 0.0357(11) 0.0491(13) 0.0583(15) 0.0202(12) 0.0117(10) -0.0002(10)
C23 0.0475(13) 0.0636(16) 0.0425(13) 0.0189(12) 0.0177(10) 0.0061(12)
C24 0.0441(12) 0.0521(13) 0.0327(11) 0.0093(10) 0.0079(9) 0.0082(10)
C25 0.0315(10) 0.0362(10) 0.0286(10) 0.0074(8) 0.0044(8) 0.0055(8)
C26 0.0273(9) 0.0316(10) 0.0344(10) 0.0088(8) 0.0023(8) 0.0055(8)
C27 0.0342(10) 0.0357(10) 0.0227(9) 0.0004(8) 0.0000(7) 0.0070(8)
C28 0.0293(9) 0.0294(9) 0.0193(8) -0.0006(7) -0.0016(7) 0.0040(7)
C29 0.0373(10) 0.0328(10) 0.0233(9) -0.0022(8) -0.0025(8) 0.0059(8)
C30 0.0313(9) 0.0240(9) 0.0218(9) -0.0007(7) -0.0035(7) 0.0024(7)
C31 0.0419(11) 0.0311(10) 0.0250(9) -0.0049(8) -0.0024(8) -0.0122(8)
C32 0.0602(14) 0.0333(11) 0.0354(11) -0.0012(9) -0.0053(10) -0.0071(10)
C33 0.095(2) 0.0369(12) 0.0433(14) 0.0055(11) -0.0116(14) -0.0204(13)
C34 0.099(2) 0.0630(18) 0.0327(13) 0.0012(12) 0.0083(13) -0.0418(16)
C35 0.0678(17) 0.0696(18) 0.0445(14) -0.0153(13) 0.0198(12) -0.0261(14)
C36 0.0480(13) 0.0424(12) 0.0400(12) -0.0085(10) 0.0055(10) -0.0100(10)
C37 0.0546(13) 0.0340(11) 0.0344(11) -0.0098(9) -0.0076(10) -0.0035(10)
C38 0.0586(14) 0.0424(12) 0.0291(11) -0.0084(9) 0.0067(10) 0.0031(10)
N9 0.093(2) 0.0728(19) 0.120(3) 0.0074(19) -0.0005(19) -0.0121(17)
C43 0.0464(14) 0.0530(15) 0.0717(18) 0.0236(14) 0.0052(12) -0.0027(12)
C44 0.095(3) 0.0568(18) 0.121(3) 0.0210(19) -0.045(2) -0.0147(17)
N10 0.0808(19) 0.104(2) 0.0719(18) 0.0199(17) -0.0058(15) -0.0033(16)
C45 0.0516(15) 0.0531(15) 0.0681(18) -0.0003(14) -0.0070(13) -0.0026(12)
C46 0.090(2) 0.070(2) 0.088(2) 0.0176(18) -0.0235(19) 0.0066(18)
N7 0.108(3) 0.112(3) 0.110(3) -0.060(2) -0.047(2) 0.057(2)
C39 0.0461(15) 0.068(2) 0.097(3) -0.047(2) 0.0040(16) 0.0002(14)
C40 0.125(3) 0.0583(19) 0.109(3) -0.026(2) 0.074(2) -0.036(2)
N8 0.101(3) 0.150(4) 0.203(5) -0.064(3) 0.049(3) -0.070(3)
C41 0.065(2) 0.0641(19) 0.115(3) -0.0086(19) 0.0287(19) -0.0074(16)
C42 0.0664(19) 0.094(2) 0.0591(18) 0.0057(16) -0.0127(15) 0.0167(17)
N11 0.117(2) 0.0659(16) 0.0494(14) 0.0058(13) 0.0029(14) 0.0044(15)
C47 0.0508(14) 0.0486(14) 0.0478(14) -0.0065(12) 0.0012(11) 0.0008(11)
C48 0.0647(17) 0.0570(16) 0.0682(18) 0.0078(14) -0.0212(14) 0.0006(13)

loop_
_atom_type_symbol
_atom_type_description
_atom_type_scat_dispersion_real
_atom_type_scat_dispersion_imag
_atom_type_scat_source
C C 0.0033 0.0016 'International Tables Vol C Tables 4.2.6.8 and 6.1.1.4'
H H 0.0000 0.0000 'International Tables Vol C Tables 4.2.6.8 and 6.1.1.4'
N N 0.0061 0.0033 'International Tables Vol C Tables 4.2.6.8 and 6.1.1.4'
O O 0.0106 0.0060 'International Tables Vol C Tables 4.2.6.8 and 6.1.1.4'
Ni Ni 0.3393 1.1124 'International Tables Vol C Tables 4.2.6.8 and 6.1.1.4'

loop_
_geom_angle_atom_site_label_1
_geom_angle_atom_site_label_2
_geom_angle_atom_site_label_3
_geom_angle
O2 Ni1 O3 171.97(5)
O2 Ni1 O6 90.13(5)
O2 Ni1 N1 90.90(5)
O2 Ni1 N4 93.68(5)
O5 Ni1 O2 95.04(6)
O5 Ni1 O3 90.08(5)
O5 Ni1 O6 172.05(5)
O5 Ni1 N1 95.39(6)
O5 Ni1 N4 90.62(6)
O6 Ni1 O3 85.47(5)
N1 Ni1 O3 82.45(5)
N1 Ni1 O6 90.56(5)
N1 Ni1 N4 172.10(6)
N4 Ni1 O3 92.44(5)
N4 Ni1 O6 83.01(5)
C2 O1 C1 116.65(17)
C7 O2 Ni1 126.68(12)
C10 O3 Ni1 103.89(11)
C21 O4 C20 117.70(19)
C26 O5 Ni1 127.17(13)
C30 O6 Ni1 103.51(11)
C8 N1 Ni1 126.30(12)
C8 N1 C9 122.86(15)
C9 N1 Ni1 110.76(11)
N3 N2 C18 115.53(15)
C11 N2 N3 106.82(14)
C11 N2 C18 123.02(16)
N2 N3 C12 120.60(14)
C10 N3 N2 109.41(14)
C10 N3 C12 127.59(15)
C27 N4 Ni1 126.56(13)
C27 N4 C28 123.44(16)
C28 N4 Ni1 109.92(11)
N6 N5 C37 117.62(16)
C29 N5 N6 107.79(14)
C29 N5 C37 124.64(16)
N5 N6 C31 121.66(15)
C30 N6 N5 108.75(15)
C30 N6 C31 126.74(15)
O1 C1 H1A 109.5
O1 C1 H1B 109.5
O1 C1 H1C 109.5
H1A C1 H1B 109.5
H1A C1 H1C 109.5
H1B C1 H1C 109.5
O1 C2 C3 124.59(18)
O1 C2 C7 113.70(16)
C3 C2 C7 121.70(18)
C2 C3 H3 119.3
C2 C3 C4 121.35(18)
C4 C3 H3 119.3
C3 C4 H4 120.5
C5 C4 C3 119.02(19)
C5 C4 H4 120.5
C4 C5 H5 119.2
C4 C5 C6 121.60(19)
C6 C5 H5 119.2
C5 C6 C7 120.61(17)
C5 C6 C8 115.27(17)
C7 C6 C8 124.02(16)
O2 C7 C2 118.62(17)
O2 C7 C6 125.77(16)
C6 C7 C2 115.61(16)
N1 C8 C6 125.43(17)
N1 C8 H8 117.3
C6 C8 H8 117.3
N1 C9 C10 115.11(15)
C11 C9 N1 136.48(16)
C11 C9 C10 108.09(15)
O3 C10 N3 126.34(16)
O3 C10 C9 127.52(16)
N3 C10 C9 106.06(15)
N2 C11 C19 120.04(16)
C9 C11 N2 109.17(15)
C9 C11 C19 130.71(17)
C13 C12 N3 118.20(18)
C13 C12 C17 121.18(18)
C17 C12 N3 120.62(17)
C12 C13 H13 120.7
C12 C13 C14 118.5(2)
C14 C13 H13 120.7
C13 C14 H14 119.5
C15 C14 C13 121.0(2)
C15 C14 H14 119.5
C14 C15 H15 120.2
C16 C15 C14 119.6(2)
C16 C15 H15 120.2
C15 C16 H16 119.7
C15 C16 C17 120.6(2)
C17 C16 H16 119.7
C12 C17 C16 119.0(2)
C12 C17 H17 120.5
C16 C17 H17 120.5
N2 C18 H18A 109.5
N2 C18 H18B 109.5
N2 C18 H18C 109.5
H18A C18 H18B 109.5
H18A C18 H18C 109.5
H18B C18 H18C 109.5
C11 C19 H19A 109.5
C11 C19 H19B 109.5
C11 C19 H19C 109.5
H19A C19 H19B 109.5
H19A C19 H19C 109.5
H19B C19 H19C 109.5
O4 C20 H20A 109.5
O4 C20 H20B 109.5
O4 C20 H20C 109.5
H20A C20 H20B 109.5
H20A C20 H20C 109.5
H20B C20 H20C 109.5
O4 C21 C22 123.9(2)
O4 C21 C26 113.82(18)
C22 C21 C26 122.3(2)
C21 C22 H22 119.9
C21 C22 C23 120.2(2)
C23 C22 H22 119.9
C22 C23 H23 119.9
C24 C23 C22 120.2(2)
C24 C23 H23 119.9
C23 C24 H24 119.4
C23 C24 C25 121.2(2)
C25 C24 H24 119.4
C24 C25 C26 120.3(2)
C24 C25 C27 115.62(19)
C26 C25 C27 124.03(17)
O5 C26 C21 118.49(18)
O5 C26 C25 125.62(18)
C25 C26 C21 115.89(18)
N4 C27 C25 125.42(18)
N4 C27 H27 117.3
C25 C27 H27 117.3
N4 C28 C30 115.40(15)
C29 C28 N4 136.43(17)
C29 C28 C30 107.88(17)
N5 C29 C28 108.83(16)
N5 C29 C38 120.13(17)
C28 C29 C38 130.99(19)
O6 C30 N6 125.84(17)
O6 C30 C28 127.76(17)
N6 C30 C28 106.31(15)
C32 C31 N6 120.71(19)
C36 C31 N6 117.90(19)
C36 C31 C32 121.4(2)
C31 C32 H32 120.8
C31 C32 C33 118.4(2)
C33 C32 H32 120.8
C32 C33 H33 119.7
C34 C33 C32 120.6(2)
C34 C33 H33 119.7
C33 C34 H34 120.1
C35 C34 C33 119.7(2)
C35 C34 H34 120.1
C34 C35 H35 119.6
C34 C35 C36 120.9(3)
C36 C35 H35 119.6
C31 C36 H36 120.5
C35 C36 C31 118.9(2)
C35 C36 H36 120.5
N5 C37 H37A 109.5
N5 C37 H37B 109.5
N5 C37 H37C 109.5
H37A C37 H37B 109.5
H37A C37 H37C 109.5
H37B C37 H37C 109.5
C29 C38 H38A 109.5
C29 C38 H38B 109.5
C29 C38 H38C 109.5
H38A C38 H38B 109.5
H38A C38 H38C 109.5
H38B C38 H38C 109.5
N9 C43 C44 177.3(4)
C43 C44 H44A 109.5
C43 C44 H44B 109.5
C43 C44 H44C 109.5
H44A C44 H44B 109.5
H44A C44 H44C 109.5
H44B C44 H44C 109.5
N10 C45 C46 178.4(4)
C45 C46 H46A 109.5
C45 C46 H46B 109.5
C45 C46 H46C 109.5
H46A C46 H46B 109.5
H46A C46 H46C 109.5
H46B C46 H46C 109.5
N7 C39 C40 178.7(4)
C39 C40 H40A 109.5
C39 C40 H40B 109.5
C39 C40 H40C 109.5
H40A C40 H40B 109.5
H40A C40 H40C 109.5
H40B C40 H40C 109.5
N8 C41 C42 176.5(5)
C41 C42 H42A 109.5
C41 C42 H42B 109.5
C41 C42 H42C 109.5
H42A C42 H42B 109.5
H42A C42 H42C 109.5
H42B C42 H42C 109.5
N11 C47 C48 179.4(3)
C47 C48 H48A 109.5
C47 C48 H48B 109.5
C47 C48 H48C 109.5
H48A C48 H48B 109.5
H48A C48 H48C 109.5
H48B C48 H48C 109.5

loop_
_geom_bond_atom_site_label_1
_geom_bond_atom_site_label_2
_geom_bond_distance
Ni1 O2 2.0105(12)
Ni1 O3 2.2125(13)
Ni1 O5 2.0101(13)
Ni1 O6 2.2045(13)
Ni1 N1 2.0333(14)
Ni1 N4 2.0335(15)
O1 C1 1.425(2)
O1 C2 1.368(2)
O2 C7 1.293(2)
O3 C10 1.251(2)
O4 C20 1.419(3)
O4 C21 1.375(3)
O5 C26 1.297(2)
O6 C30 1.252(2)
N1 C8 1.294(2)
N1 C9 1.394(2)
N2 N3 1.407(2)
N2 C11 1.379(2)
N2 C18 1.470(2)
N3 C10 1.367(2)
N3 C12 1.426(2)
N4 C27 1.295(2)
N4 C28 1.397(2)
N5 N6 1.405(2)
N5 C29 1.367(3)
N5 C37 1.465(2)
N6 C30 1.371(2)
N6 C31 1.421(2)
C1 H1A 0.9800
C1 H1B 0.9800
C1 H1C 0.9800
C2 C3 1.373(3)
C2 C7 1.443(3)
C3 H3 0.9500
C3 C4 1.402(3)
C4 H4 0.9500
C4 C5 1.359(3)
C5 H5 0.9500
C5 C6 1.421(3)
C6 C7 1.427(3)
C6 C8 1.437(3)
C8 H8 0.9500
C9 C10 1.435(2)
C9 C11 1.364(2)
C11 C19 1.491(2)
C12 C13 1.375(3)
C12 C17 1.382(3)
C13 H13 0.9500
C13 C14 1.388(3)
C14 H14 0.9500
C14 C15 1.374(4)
C15 H15 0.9500
C15 C16 1.369(3)
C16 H16 0.9500
C16 C17 1.385(3)
C17 H17 0.9500
C18 H18A 0.9800
C18 H18B 0.9800
C18 H18C 0.9800
C19 H19A 0.9800
C19 H19B 0.9800
C19 H19C 0.9800
C20 H20A 0.9800
C20 H20B 0.9800
C20 H20C 0.9800
C21 C22 1.376(3)
C21 C26 1.441(3)
C22 H22 0.9500
C22 C23 1.400(4)
C23 H23 0.9500
C23 C24 1.361(3)
C24 H24 0.9500
C24 C25 1.425(3)
C25 C26 1.427(3)
C25 C27 1.436(3)
C27 H27 0.9500
C28 C29 1.374(3)
C28 C30 1.432(2)
C29 C38 1.489(3)
C31 C32 1.382(3)
C31 C36 1.381(3)
C32 H32 0.9500
C32 C33 1.391(3)
C33 H33 0.9500
C33 C34 1.378(4)
C34 H34 0.9500
C34 C35 1.372(4)
C35 H35 0.9500
C35 C36 1.379(3)
C36 H36 0.9500
C37 H37A 0.9800
C37 H37B 0.9800
C37 H37C 0.9800
C38 H38A 0.9800
C38 H38B 0.9800
C38 H38C 0.9800
N9 C43 1.119(4)
C43 C44 1.415(4)
C44 H44A 0.9800
C44 H44B 0.9800
C44 H44C 0.9800
N10 C45 1.117(3)
C45 C46 1.443(4)
C46 H46A 0.9800
C46 H46B 0.9800
C46 H46C 0.9800
N7 C39 1.136(5)
C39 C40 1.451(5)
C40 H40A 0.9800
C40 H40B 0.9800
C40 H40C 0.9800
N8 C41 1.133(5)
C41 C42 1.442(5)
C42 H42A 0.9800
C42 H42B 0.9800
C42 H42C 0.9800
N11 C47 1.127(3)
C47 C48 1.442(4)
C48 H48A 0.9800
C48 H48B 0.9800
C48 H48C 0.9800

loop_
_geom_torsion_atom_site_label_1
_geom_torsion_atom_site_label_2
_geom_torsion_atom_site_label_3
_geom_torsion_atom_site_label_4
_geom_torsion
Ni1 O2 C7 C2 -169.39(13)
Ni1 O2 C7 C6 10.7(3)
Ni1 O3 C10 N3 171.80(16)
Ni1 O3 C10 C9 -4.4(2)
Ni1 O5 C26 C21 -172.72(12)
Ni1 O5 C26 C25 7.5(3)
Ni1 O6 C30 N6 172.14(15)
Ni1 O6 C30 C28 -3.9(2)
Ni1 N1 C8 C6 7.8(3)
Ni1 N1 C9 C10 3.42(19)
Ni1 N1 C9 C11 -169.13(19)
Ni1 N4 C27 C25 7.6(3)
Ni1 N4 C28 C29 -167.55(19)
Ni1 N4 C28 C30 5.27(18)
O1 C2 C3 C4 -177.74(19)
O1 C2 C7 O2 -0.3(3)
O1 C2 C7 C6 179.60(16)
O4 C21 C22 C23 -177.6(2)
O4 C21 C26 O5 -1.4(3)
O4 C21 C26 C25 178.40(16)
N1 C9 C10 O3 1.1(3)
N1 C9 C10 N3 -175.73(15)
N1 C9 C11 N2 169.7(2)
N1 C9 C11 C19 -6.9(4)
N2 N3 C10 O3 -171.93(17)
N2 N3 C10 C9 4.9(2)
N2 N3 C12 C13 -132.35(19)
N2 N3 C12 C17 47.4(3)
N3 N2 C11 C9 6.1(2)
N3 N2 C11 C19 -176.82(17)
N3 C12 C13 C14 -179.03(19)
N3 C12 C17 C16 179.22(19)
N4 C28 C29 N5 171.36(19)
N4 C28 C29 C38 -6.1(4)
N4 C28 C30 O6 -0.6(3)
N4 C28 C30 N6 -177.28(14)
N5 N6 C30 O6 -171.02(17)
N5 N6 C30 C28 5.73(19)
N5 N6 C31 C32 40.0(3)
N5 N6 C31 C36 -141.72(18)
N6 N5 C29 C28 5.3(2)
N6 N5 C29 C38 -176.83(17)
N6 C31 C32 C33 178.43(19)
N6 C31 C36 C35 -177.07(19)
C1 O1 C2 C3 -1.4(3)
C1 O1 C2 C7 177.61(19)
C2 C3 C4 C5 -1.9(3)
C3 C2 C7 O2 178.77(18)
C3 C2 C7 C6 -1.4(3)
C3 C4 C5 C6 -1.3(3)
C4 C5 C6 C7 3.2(3)
C4 C5 C6 C8 -173.26(19)
C5 C6 C7 O2 178.02(18)
C5 C6 C7 C2 -1.8(3)
C5 C6 C8 N1 172.06(18)
C7 C2 C3 C4 3.3(3)
C7 C6 C8 N1 -4.3(3)
C8 N1 C9 C10 -173.50(16)
C8 N1 C9 C11 14.0(3)
C8 C6 C7 O2 -5.8(3)
C8 C6 C7 C2 174.35(18)
C9 N1 C8 C6 -175.77(17)
C10 N3 C12 C13 67.2(3)
C10 N3 C12 C17 -113.0(2)
C10 C9 C11 N2 -3.2(2)
C10 C9 C11 C19 -179.81(19)
C11 N2 N3 C10 -6.9(2)
C11 N2 N3 C12 -170.59(16)
C11 C9 C10 O3 175.68(18)
C11 C9 C10 N3 -1.1(2)
C12 N3 C10 O3 -9.7(3)
C12 N3 C10 C9 167.16(17)
C12 C13 C14 C15 -0.7(4)
C13 C12 C17 C16 -1.0(3)
C13 C14 C15 C16 0.1(4)
C14 C15 C16 C17 0.1(4)
C15 C16 C17 C12 0.4(4)
C17 C12 C13 C14 1.2(3)
C18 N2 N3 C10 -147.73(16)
C18 N2 N3 C12 48.6(2)
C18 N2 C11 C9 143.30(18)
C18 N2 C11 C19 -39.6(3)
C20 O4 C21 C22 4.7(3)
C20 O4 C21 C26 -175.32(18)
C21 C22 C23 C24 -1.0(4)
C22 C21 C26 O5 178.55(19)
C22 C21 C26 C25 -1.6(3)
C22 C23 C24 C25 -1.2(3)
C23 C24 C25 C26 1.9(3)
C23 C24 C25 C27 -174.84(19)
C24 C25 C26 O5 179.30(18)
C24 C25 C26 C21 -0.5(3)
C24 C25 C27 N4 172.68(18)
C26 C21 C22 C23 2.4(3)
C26 C25 C27 N4 -3.9(3)
C27 N4 C28 C29 15.5(3)
C27 N4 C28 C30 -171.73(17)
C27 C25 C26 O5 -4.2(3)
C27 C25 C26 C21 175.95(17)
C28 N4 C27 C25 -175.91(17)
C29 N5 N6 C30 -7.0(2)
C29 N5 N6 C31 -169.04(17)
C29 C28 C30 O6 174.20(17)
C29 C28 C30 N6 -2.5(2)
C30 N6 C31 C32 -118.7(2)
C30 N6 C31 C36 59.6(3)
C30 C28 C29 N5 -1.8(2)
C30 C28 C29 C38 -179.3(2)
C31 N6 C30 O6 -10.1(3)
C31 N6 C30 C28 166.63(18)
C31 C32 C33 C34 -1.3(3)
C32 C31 C36 C35 1.2(3)
C32 C33 C34 C35 1.0(4)
C33 C34 C35 C36 0.5(4)
C34 C35 C36 C31 -1.6(4)
C36 C31 C32 C33 0.2(3)
C37 N5 N6 C30 -154.30(17)
C37 N5 N6 C31 43.6(2)
C37 N5 C29 C28 149.79(18)
C37 N5 C29 C38 -32.4(3)
